data_4086711
loop_
_publ_author_name
'Castro-Rodrigo, Ruth'
'Chakraborty, Sumit'
'Munjanja, Lloyd'
'Brennessel, William W.'
'Jones, William D.'

_publ_section_title
;
 Synthesis, Characterization, and Reactivities of Molybdenum and Tungsten
 PONOP Pincer Complexes
;
_journal_issue 18
_journal_name_full Organometallics
_journal_page_first 3124
_journal_paper_doi 10.1021/acs.organomet.6b00461
_journal_volume 35
_journal_year 2016
_chemical_formula_moiety 'C24 H39 Mo N O5 P2'
_chemical_formula_sum 'C24 H39 Mo N O5 P2'
_chemical_formula_weight 579.44
_chemical_name_common jonrcr01
_chemical_name_systematic
; 
 (tBu-PONOP)Mo(CO)3 
;
_space_group_crystal_system monoclinic
_space_group_IT_number 14
_space_group_name_Hall '-P 2yn'
_space_group_name_H-M_alt 'P 1 21/n 1'
_symmetry_space_group_name_Hall '-P 2yn'
_symmetry_space_group_name_H-M 'P 1 21/n 1'
_atom_sites_solution_hydrogens geom
_atom_sites_solution_primary direct
_atom_sites_solution_secondary difmap
_audit_creation_method SHELXL-2013
_cell_angle_alpha 90
_cell_angle_beta 117.983(6)
_cell_angle_gamma 90
_cell_formula_units_Z 4
_cell_length_a 14.864(5)
_cell_length_b 13.125(4)
_cell_length_c 15.573(5)
_cell_measurement_reflns_used 3765
_cell_measurement_temperature 100.0(5)
_cell_measurement_theta_max 38.46
_cell_measurement_theta_min 3.05
_cell_volume 2682.9(15)
_computing_cell_refinement 'SAINT (Bruker, 2013)'
_computing_data_collection 'APEX2 (Bruker, 2013)'
_computing_data_reduction 'SAINT (Bruker, 2013)'
_computing_molecular_graphics 'SHELXTL (Sheldrick 2008)'
_computing_publication_material 'SHELXTL (Sheldrick 2008)'
_computing_structure_refinement 'SHELXL-2013 (Sheldrick, 2013)'
_computing_structure_solution 'SHELXS-2013 (Sheldrick 2013)'
_diffrn_ambient_temperature 100.0(5)
_diffrn_measured_fraction_theta_full 1.000
_diffrn_measured_fraction_theta_max 0.973
_diffrn_measurement_device_type 'Bruker SMART APEX II CCD platform'
_diffrn_measurement_method '\w scans'
_diffrn_radiation_type MoK\a
_diffrn_radiation_wavelength 0.71073
_diffrn_reflns_av_R_equivalents 0.0479
_diffrn_reflns_av_unetI/netI 0.0318
_diffrn_reflns_Laue_measured_fraction_full 1.000
_diffrn_reflns_Laue_measured_fraction_max 0.973
_diffrn_reflns_limit_h_max 26
_diffrn_reflns_limit_h_min -26
_diffrn_reflns_limit_k_max 22
_diffrn_reflns_limit_k_min -23
_diffrn_reflns_limit_l_max 27
_diffrn_reflns_limit_l_min -27
_diffrn_reflns_number 98954
_diffrn_reflns_point_group_measured_fraction_full 1.000
_diffrn_reflns_point_group_measured_fraction_max 0.973
_diffrn_reflns_theta_full 37.785
_diffrn_reflns_theta_max 38.692
_diffrn_reflns_theta_min 1.563
_diffrn_source 'fine-focus sealed tube'
_exptl_absorpt_coefficient_mu 0.641
_exptl_absorpt_correction_T_max 0.7476
_exptl_absorpt_correction_T_min 0.6370
_exptl_absorpt_correction_type multi-scan
_exptl_absorpt_process_details 'SADABS (Sheldrick, 2012)'
_exptl_crystal_colour yellow
_exptl_crystal_density_diffrn 1.435
_exptl_crystal_description block
_exptl_crystal_F_000 1208
_exptl_crystal_size_max 0.30
_exptl_crystal_size_mid 0.30
_exptl_crystal_size_min 0.12
_refine_diff_density_max 1.420
_refine_diff_density_min -0.963
_refine_diff_density_rms 0.098
_refine_ls_extinction_method none
_refine_ls_goodness_of_fit_ref 1.004
_refine_ls_hydrogen_treatment constr
_refine_ls_matrix_type full
_refine_ls_number_parameters 310
_refine_ls_number_reflns 14879
_refine_ls_number_restraints 0
_refine_ls_restrained_S_all 1.004
_refine_ls_R_factor_all 0.0450
_refine_ls_R_factor_gt 0.0309
_refine_ls_shift/su_max 0.004
_refine_ls_shift/su_mean 0.000
_refine_ls_structure_factor_coef Fsqd
_refine_ls_weighting_details 'w=1/[\s^2^(Fo^2^)+(0.0361P)^2^+1.5317P] where P=(Fo^2^+2Fc^2^)/3'
_refine_ls_weighting_scheme calc
_refine_ls_wR_factor_gt 0.0716
_refine_ls_wR_factor_ref 0.0798
_reflns_Friedel_coverage 0.000
_reflns_number_gt 12015
_reflns_number_total 14879
_reflns_threshold_expression 'I > 2\s(I)'
_cod_data_source_file om6b00461_si_003.cif
_cod_data_source_block 2a
_cod_original_cell_volume 2682.8(15)
_cod_database_code 4086711
_shelx_space_group_comment
; 
The symmetry employed for this shelxl refinement is uniquely defined 
by the following loop, which should always be used as a source of 
symmetry information in preference to the above space-group names. 
They are only intended as comments. 
;
_shelx_estimated_absorpt_t_min 0.831
_shelx_estimated_absorpt_t_max 0.927
_shelxl_version_number 2013-4

loop_
_space_group_symop_operation_xyz
'x, y, z'
'-x+1/2, y+1/2, -z+1/2'
'-x, -y, -z'
'x-1/2, -y-1/2, z-1/2'

loop_
_atom_site_label
_atom_site_type_symbol
_atom_site_fract_x
_atom_site_fract_y
_atom_site_fract_z
_atom_site_U_iso_or_equiv
_atom_site_adp_type
_atom_site_occupancy
_atom_site_site_symmetry_order
_atom_site_calc_flag
_atom_site_refinement_flags_posn
_atom_site_refinement_flags_adp
Mo1 Mo 0.91163(2) 0.88966(2) 0.18873(2) 0.00952(2) Uani 1 1 d . .
P1 P 0.96043(2) 0.70855(2) 0.21944(2) 0.01150(5) Uani 1 1 d . .
P2 P 0.95954(2) 1.06923(2) 0.19788(2) 0.01051(5) Uani 1 1 d . .
O1 O 1.07668(6) 0.70967(6) 0.22367(7) 0.01430(14) Uani 1 1 d . .
O2 O 1.07414(6) 1.06165(6) 0.19919(6) 0.01297(13) Uani 1 1 d . .
O3 O 0.82840(9) 0.87523(7) -0.03963(7) 0.02278(19) Uani 1 1 d . .
O4 O 0.68097(7) 0.90076(8) 0.13435(8) 0.0243(2) Uani 1 1 d . .
O5 O 0.89642(10) 0.90594(9) 0.38364(8) 0.0282(2) Uani 1 1 d . .
N1 N 1.07546(7) 0.88640(7) 0.21890(7) 0.01066(14) Uani 1 1 d . .
C1 C 1.12672(8) 0.79790(8) 0.23303(8) 0.01164(16) Uani 1 1 d . .
C2 C 1.22889(8) 0.79275(9) 0.25595(9) 0.01488(18) Uani 1 1 d . .
H2A H 1.2635 0.7293 0.2684 0.018 Uiso 1 1 calc R U
C3 C 1.27859(9) 0.88326(9) 0.26007(9) 0.01557(19) Uani 1 1 d . .
H3A H 1.3487 0.8824 0.2765 0.019 Uiso 1 1 calc R U
C4 C 1.22674(8) 0.97505(9) 0.24041(9) 0.01419(18) Uani 1 1 d . .
H4A H 1.2595 1.0374 0.2409 0.017 Uiso 1 1 calc R U
C5 C 1.12521(8) 0.97279(8) 0.21995(8) 0.01121(16) Uani 1 1 d . .
C6 C 0.89811(9) 1.16463(9) 0.09592(9) 0.01684(19) Uani 1 1 d . .
C7 C 0.81512(12) 1.22285(13) 0.10905(13) 0.0310(3) Uani 1 1 d . .
H7A H 0.7757 1.2652 0.0516 0.047 Uiso 1 1 calc R U
H7B H 0.8473 1.2663 0.1669 0.047 Uiso 1 1 calc R U
H7C H 0.7697 1.1740 0.1170 0.047 Uiso 1 1 calc R U
C8 C 0.84676(16) 1.10783(12) 0.00036(11) 0.0346(4) Uani 1 1 d . .
H8A H 0.8132 1.1566 -0.0530 0.052 Uiso 1 1 calc R U
H8B H 0.7959 1.0608 0.0012 0.052 Uiso 1 1 calc R U
H8C H 0.8979 1.0692 -0.0091 0.052 Uiso 1 1 calc R U
C9 C 0.97323(11) 1.23988(10) 0.08889(11) 0.0236(2) Uani 1 1 d . .
H9A H 0.9368 1.2843 0.0324 0.035 Uiso 1 1 calc R U
H9B H 1.0262 1.2021 0.0817 0.035 Uiso 1 1 calc R U
H9C H 1.0047 1.2813 0.1481 0.035 Uiso 1 1 calc R U
C10 C 1.00528(9) 1.13861(9) 0.31765(9) 0.01639(19) Uani 1 1 d . .
C11 C 1.09113(10) 1.07202(11) 0.39479(9) 0.0212(2) Uani 1 1 d . .
H11A H 1.1092 1.0979 0.4599 0.032 Uiso 1 1 calc R U
H11B H 1.1511 1.0746 0.3842 0.032 Uiso 1 1 calc R U
H11C H 1.0674 1.0015 0.3891 0.032 Uiso 1 1 calc R U
C12 C 0.91723(12) 1.14899(11) 0.34248(12) 0.0254(3) Uani 1 1 d . .
H12A H 0.9447 1.1630 0.4121 0.038 Uiso 1 1 calc R U
H12B H 0.8781 1.0854 0.3263 0.038 Uiso 1 1 calc R U
H12C H 0.8727 1.2051 0.3049 0.038 Uiso 1 1 calc R U
C13 C 1.05257(11) 1.24380(10) 0.32355(10) 0.0234(2) Uani 1 1 d . .
H13A H 1.0821 1.2691 0.3905 0.035 Uiso 1 1 calc R U
H13B H 0.9998 1.2911 0.2801 0.035 Uiso 1 1 calc R U
H13C H 1.1061 1.2384 0.3038 0.035 Uiso 1 1 calc R U
C14 C 0.90242(9) 0.60189(8) 0.12879(9) 0.01540(18) Uani 1 1 d . .
C15 C 0.85620(12) 0.64680(10) 0.02651(10) 0.0238(2) Uani 1 1 d . .
H15A H 0.8268 0.5920 -0.0215 0.036 Uiso 1 1 calc R U
H15B H 0.9094 0.6817 0.0174 0.036 Uiso 1 1 calc R U
H15C H 0.8027 0.6956 0.0179 0.036 Uiso 1 1 calc R U
C16 C 0.81577(11) 0.55400(12) 0.14234(13) 0.0275(3) Uani 1 1 d . .
H16A H 0.7771 0.5071 0.0885 0.041 Uiso 1 1 calc R U
H16B H 0.7705 0.6078 0.1432 0.041 Uiso 1 1 calc R U
H16C H 0.8444 0.5165 0.2040 0.041 Uiso 1 1 calc R U
C17 C 0.97893(11) 0.52002(10) 0.13482(11) 0.0238(2) Uani 1 1 d . .
H17A H 0.9445 0.4702 0.0826 0.036 Uiso 1 1 calc R U
H17B H 1.0064 0.4855 0.1979 0.036 Uiso 1 1 calc R U
H17C H 1.0347 0.5521 0.1278 0.036 Uiso 1 1 calc R U
C18 C 1.00331(9) 0.65614(9) 0.34590(9) 0.01698(19) Uani 1 1 d . .
C19 C 1.08720(10) 0.72939(10) 0.41548(9) 0.0205(2) Uani 1 1 d . .
H19A H 1.1037 0.7137 0.4828 0.031 Uiso 1 1 calc R U
H19B H 1.0629 0.7998 0.4004 0.031 Uiso 1 1 calc R U
H19C H 1.1483 0.7212 0.4074 0.031 Uiso 1 1 calc R U
C20 C 0.91374(12) 0.65506(11) 0.36916(11) 0.0242(3) Uani 1 1 d . .
H20A H 0.9397 0.6464 0.4393 0.036 Uiso 1 1 calc R U
H20B H 0.8679 0.5985 0.3346 0.036 Uiso 1 1 calc R U
H20C H 0.8765 0.7196 0.3485 0.036 Uiso 1 1 calc R U
C21 C 1.05185(12) 0.54959(10) 0.36591(11) 0.0241(2) Uani 1 1 d . .
H21A H 1.0809 0.5342 0.4354 0.036 Uiso 1 1 calc R U
H21B H 1.1059 0.5478 0.3467 0.036 Uiso 1 1 calc R U
H21C H 0.9997 0.4988 0.3284 0.036 Uiso 1 1 calc R U
C22 C 0.86507(9) 0.88006(8) 0.04427(9) 0.01428(18) Uani 1 1 d . .
C23 C 0.76596(9) 0.89542(9) 0.15253(9) 0.01504(18) Uani 1 1 d . .
C24 C 0.91284(10) 0.89966(9) 0.31803(9) 0.01695(19) Uani 1 1 d . .

loop_
_atom_site_aniso_label
_atom_site_aniso_U_11
_atom_site_aniso_U_22
_atom_site_aniso_U_33
_atom_site_aniso_U_23
_atom_site_aniso_U_13
_atom_site_aniso_U_12
Mo1 0.00858(4) 0.00871(4) 0.01160(4) 0.00001(3) 0.00501(3) 0.00013(3)
P1 0.00971(10) 0.00918(10) 0.01571(12) 0.00068(9) 0.00604(9) -0.00002(8)
P2 0.00981(10) 0.00925(10) 0.01257(11) -0.00026(9) 0.00533(9) 0.00039(8)
O1 0.0111(3) 0.0094(3) 0.0234(4) 0.0004(3) 0.0090(3) -0.0001(2)
O2 0.0113(3) 0.0101(3) 0.0194(4) 0.0010(3) 0.0088(3) 0.0006(2)
O3 0.0316(5) 0.0189(4) 0.0149(4) -0.0015(3) 0.0085(4) -0.0008(4)
O4 0.0125(4) 0.0285(5) 0.0317(5) -0.0068(4) 0.0102(4) -0.0010(3)
O5 0.0431(6) 0.0272(5) 0.0240(5) 0.0022(4) 0.0237(5) 0.0034(4)
N1 0.0096(3) 0.0096(3) 0.0129(4) -0.0003(3) 0.0054(3) -0.0002(3)
C1 0.0100(4) 0.0108(4) 0.0144(4) 0.0001(3) 0.0059(3) -0.0001(3)
C2 0.0104(4) 0.0118(4) 0.0218(5) 0.0006(4) 0.0070(4) 0.0012(3)
C3 0.0103(4) 0.0139(4) 0.0229(5) -0.0009(4) 0.0081(4) -0.0006(3)
C4 0.0112(4) 0.0124(4) 0.0200(5) 0.0002(4) 0.0081(4) -0.0006(3)
C5 0.0107(4) 0.0105(4) 0.0128(4) 0.0002(3) 0.0058(3) 0.0001(3)
C6 0.0151(4) 0.0144(4) 0.0182(5) 0.0044(4) 0.0054(4) 0.0014(4)
C7 0.0209(6) 0.0282(7) 0.0430(9) 0.0107(6) 0.0142(6) 0.0094(5)
C8 0.0505(10) 0.0195(6) 0.0180(6) 0.0030(5) 0.0029(6) -0.0046(6)
C9 0.0245(6) 0.0181(5) 0.0286(6) 0.0064(5) 0.0127(5) 0.0007(4)
C10 0.0187(5) 0.0155(4) 0.0165(5) -0.0045(4) 0.0095(4) -0.0022(4)
C11 0.0226(6) 0.0234(6) 0.0144(5) -0.0024(4) 0.0060(4) -0.0026(5)
C12 0.0321(7) 0.0229(6) 0.0324(7) -0.0053(5) 0.0244(6) 0.0005(5)
C13 0.0287(6) 0.0164(5) 0.0239(6) -0.0065(4) 0.0114(5) -0.0062(5)
C14 0.0135(4) 0.0115(4) 0.0198(5) -0.0015(4) 0.0066(4) -0.0010(3)
C15 0.0295(7) 0.0159(5) 0.0195(5) -0.0026(4) 0.0061(5) 0.0003(5)
C16 0.0211(6) 0.0233(6) 0.0384(8) -0.0053(6) 0.0144(6) -0.0094(5)
C17 0.0225(6) 0.0157(5) 0.0300(7) -0.0042(5) 0.0097(5) 0.0039(4)
C18 0.0187(5) 0.0138(4) 0.0178(5) 0.0036(4) 0.0080(4) 0.0009(4)
C19 0.0206(5) 0.0185(5) 0.0171(5) 0.0025(4) 0.0044(4) 0.0027(4)
C20 0.0295(6) 0.0221(6) 0.0283(6) 0.0034(5) 0.0197(6) -0.0021(5)
C21 0.0298(7) 0.0151(5) 0.0239(6) 0.0055(4) 0.0097(5) 0.0048(5)
C22 0.0151(4) 0.0115(4) 0.0166(4) -0.0009(3) 0.0078(4) -0.0008(3)
C23 0.0137(4) 0.0137(4) 0.0176(5) -0.0024(4) 0.0073(4) 0.0001(3)
C24 0.0196(5) 0.0153(5) 0.0172(5) 0.0020(4) 0.0097(4) 0.0017(4)

loop_
_atom_type_symbol
_atom_type_description
_atom_type_scat_dispersion_real
_atom_type_scat_dispersion_imag
_atom_type_scat_source
C C 0.0033 0.0016 'International Tables Vol C Tables 4.2.6.8 and 6.1.1.4'
H H 0.0000 0.0000 'International Tables Vol C Tables 4.2.6.8 and 6.1.1.4'
N N 0.0061 0.0033 'International Tables Vol C Tables 4.2.6.8 and 6.1.1.4'
O O 0.0106 0.0060 'International Tables Vol C Tables 4.2.6.8 and 6.1.1.4'
P P 0.1023 0.0942 'International Tables Vol C Tables 4.2.6.8 and 6.1.1.4'
Mo Mo -1.6832 0.6857 'International Tables Vol C Tables 4.2.6.8 and 6.1.1.4'

loop_
_geom_angle_atom_site_label_1
_geom_angle_atom_site_label_2
_geom_angle_atom_site_label_3
_geom_angle
C23 Mo1 C24 77.04(5)
C23 Mo1 C22 85.84(5)
C24 Mo1 C22 162.87(5)
C23 Mo1 N1 175.78(4)
C24 Mo1 N1 106.96(4)
C22 Mo1 N1 90.18(4)
C23 Mo1 P2 103.35(3)
C24 Mo1 P2 90.76(4)
C22 Mo1 P2 93.62(3)
N1 Mo1 P2 75.50(2)
C23 Mo1 P1 106.07(3)
C24 Mo1 P1 90.29(3)
C22 Mo1 P1 94.11(3)
N1 Mo1 P1 75.55(2)
P2 Mo1 P1 150.023(16)
O1 P1 C14 97.76(5)
O1 P1 C18 97.07(5)
C14 P1 C18 108.77(6)
O1 P1 Mo1 101.57(3)
C14 P1 Mo1 125.53(4)
C18 P1 Mo1 118.50(4)
O2 P2 C6 97.80(5)
O2 P2 C10 97.01(5)
C6 P2 C10 108.56(6)
O2 P2 Mo1 101.96(3)
C6 P2 Mo1 125.26(4)
C10 P2 Mo1 118.76(4)
C1 O1 P1 120.79(7)
C5 O2 P2 120.25(7)
C5 N1 C1 117.19(9)
C5 N1 Mo1 121.26(7)
C1 N1 Mo1 121.50(7)
O1 C1 N1 118.79(9)
O1 C1 C2 117.88(9)
N1 C1 C2 123.32(10)
C3 C2 C1 117.74(10)
C3 C2 H2A 121.1
C1 C2 H2A 121.1
C4 C3 C2 120.45(10)
C4 C3 H3A 119.8
C2 C3 H3A 119.8
C3 C4 C5 117.66(10)
C3 C4 H4A 121.2
C5 C4 H4A 121.2
O2 C5 N1 118.76(9)
O2 C5 C4 117.80(9)
N1 C5 C4 123.44(10)
C8 C6 C9 107.20(12)
C8 C6 C7 107.97(13)
C9 C6 C7 110.16(12)
C8 C6 P2 108.81(9)
C9 C6 P2 113.99(9)
C7 C6 P2 108.55(9)
C6 C7 H7A 109.5
C6 C7 H7B 109.5
H7A C7 H7B 109.5
C6 C7 H7C 109.5
H7A C7 H7C 109.5
H7B C7 H7C 109.5
C6 C8 H8A 109.5
C6 C8 H8B 109.5
H8A C8 H8B 109.5
C6 C8 H8C 109.5
H8A C8 H8C 109.5
H8B C8 H8C 109.5
C6 C9 H9A 109.5
C6 C9 H9B 109.5
H9A C9 H9B 109.5
C6 C9 H9C 109.5
H9A C9 H9C 109.5
H9B C9 H9C 109.5
C13 C10 C12 109.05(11)
C13 C10 C11 105.92(11)
C12 C10 C11 110.14(11)
C13 C10 P2 115.80(9)
C12 C10 P2 109.67(9)
C11 C10 P2 106.10(8)
C10 C11 H11A 109.5
C10 C11 H11B 109.5
H11A C11 H11B 109.5
C10 C11 H11C 109.5
H11A C11 H11C 109.5
H11B C11 H11C 109.5
C10 C12 H12A 109.5
C10 C12 H12B 109.5
H12A C12 H12B 109.5
C10 C12 H12C 109.5
H12A C12 H12C 109.5
H12B C12 H12C 109.5
C10 C13 H13A 109.5
C10 C13 H13B 109.5
H13A C13 H13B 109.5
C10 C13 H13C 109.5
H13A C13 H13C 109.5
H13B C13 H13C 109.5
C15 C14 C16 107.81(11)
C15 C14 C17 106.98(11)
C16 C14 C17 110.52(11)
C15 C14 P1 108.57(8)
C16 C14 P1 108.65(9)
C17 C14 P1 114.11(9)
C14 C15 H15A 109.5
C14 C15 H15B 109.5
H15A C15 H15B 109.5
C14 C15 H15C 109.5
H15A C15 H15C 109.5
H15B C15 H15C 109.5
C14 C16 H16A 109.5
C14 C16 H16B 109.5
H16A C16 H16B 109.5
C14 C16 H16C 109.5
H16A C16 H16C 109.5
H16B C16 H16C 109.5
C14 C17 H17A 109.5
C14 C17 H17B 109.5
H17A C17 H17B 109.5
C14 C17 H17C 109.5
H17A C17 H17C 109.5
H17B C17 H17C 109.5
C21 C18 C20 108.68(11)
C21 C18 C19 106.05(11)
C20 C18 C19 110.14(11)
C21 C18 P1 116.02(9)
C20 C18 P1 110.07(9)
C19 C18 P1 105.71(8)
C18 C19 H19A 109.5
C18 C19 H19B 109.5
H19A C19 H19B 109.5
C18 C19 H19C 109.5
H19A C19 H19C 109.5
H19B C19 H19C 109.5
C18 C20 H20A 109.5
C18 C20 H20B 109.5
H20A C20 H20B 109.5
C18 C20 H20C 109.5
H20A C20 H20C 109.5
H20B C20 H20C 109.5
C18 C21 H21A 109.5
C18 C21 H21B 109.5
H21A C21 H21B 109.5
C18 C21 H21C 109.5
H21A C21 H21C 109.5
H21B C21 H21C 109.5
O3 C22 Mo1 173.01(11)
O4 C23 Mo1 177.46(11)
O5 C24 Mo1 168.83(12)

loop_
_geom_bond_atom_site_label_1
_geom_bond_atom_site_label_2
_geom_bond_distance
Mo1 C23 1.9664(13)
Mo1 C24 2.0094(14)
Mo1 C22 2.0235(14)
Mo1 N1 2.2535(12)
Mo1 P2 2.4469(8)
Mo1 P1 2.4657(8)
P1 O1 1.6981(10)
P1 C14 1.8852(13)
P1 C18 1.8920(14)
P2 O2 1.6968(10)
P2 C6 1.8874(13)
P2 C10 1.8921(13)
O1 C1 1.3467(14)
O2 C5 1.3456(14)
O3 C22 1.1575(15)
O4 C23 1.1598(15)
O5 C24 1.1594(16)
N1 C5 1.3496(14)
N1 C1 1.3495(14)
C1 C2 1.3891(15)
C2 C3 1.3843(16)
C2 H2A 0.9500
C3 C4 1.3848(16)
C3 H3A 0.9500
C4 C5 1.3887(15)
C4 H4A 0.9500
C6 C8 1.512(2)
C6 C9 1.5326(18)
C6 C7 1.544(2)
C7 H7A 0.9800
C7 H7B 0.9800
C7 H7C 0.9800
C8 H8A 0.9800
C8 H8B 0.9800
C8 H8C 0.9800
C9 H9A 0.9800
C9 H9B 0.9800
C9 H9C 0.9800
C10 C13 1.5323(18)
C10 C12 1.5349(18)
C10 C11 1.5481(19)
C11 H11A 0.9800
C11 H11B 0.9800
C11 H11C 0.9800
C12 H12A 0.9800
C12 H12B 0.9800
C12 H12C 0.9800
C13 H13A 0.9800
C13 H13B 0.9800
C13 H13C 0.9800
C14 C15 1.5263(19)
C14 C16 1.5341(18)
C14 C17 1.5351(17)
C15 H15A 0.9800
C15 H15B 0.9800
C15 H15C 0.9800
C16 H16A 0.9800
C16 H16B 0.9800
C16 H16C 0.9800
C17 H17A 0.9800
C17 H17B 0.9800
C17 H17C 0.9800
C18 C21 1.5370(18)
C18 C20 1.5350(19)
C18 C19 1.5445(18)
C19 H19A 0.9800
C19 H19B 0.9800
C19 H19C 0.9800
C20 H20A 0.9800
C20 H20B 0.9800
C20 H20C 0.9800
C21 H21A 0.9800
C21 H21B 0.9800
C21 H21C 0.9800

loop_
_geom_torsion_atom_site_label_1
_geom_torsion_atom_site_label_2
_geom_torsion_atom_site_label_3
_geom_torsion_atom_site_label_4
_geom_torsion
C14 P1 O1 C1 143.68(9)
C18 P1 O1 C1 -106.19(9)
Mo1 P1 O1 C1 14.88(9)
C6 P2 O2 C5 -145.40(9)
C10 P2 O2 C5 104.70(9)
Mo1 P2 O2 C5 -16.74(9)
P1 O1 C1 N1 -13.57(14)
P1 O1 C1 C2 167.06(9)
C5 N1 C1 O1 -174.02(10)
Mo1 N1 C1 O1 3.56(14)
C5 N1 C1 C2 5.31(16)
Mo1 N1 C1 C2 -177.11(9)
O1 C1 C2 C3 176.39(11)
N1 C1 C2 C3 -2.94(18)
C1 C2 C3 C4 -0.92(18)
C2 C3 C4 C5 2.10(18)
P2 O2 C5 N1 14.12(13)
P2 O2 C5 C4 -166.56(8)
C1 N1 C5 O2 175.28(9)
Mo1 N1 C5 O2 -2.30(13)
C1 N1 C5 C4 -4.00(16)
Mo1 N1 C5 C4 178.42(8)
C3 C4 C5 O2 -178.89(10)
C3 C4 C5 N1 0.41(17)
O2 P2 C6 C8 88.75(11)
C10 P2 C6 C8 -171.12(11)
Mo1 P2 C6 C8 -21.92(13)
O2 P2 C6 C9 -30.82(10)
C10 P2 C6 C9 69.32(11)
Mo1 P2 C6 C9 -141.49(8)
O2 P2 C6 C7 -153.99(10)
C10 P2 C6 C7 -53.85(11)
Mo1 P2 C6 C7 95.34(10)
O2 P2 C10 C13 61.19(10)
C6 P2 C10 C13 -39.50(11)
Mo1 P2 C10 C13 168.99(8)
O2 P2 C10 C12 -174.91(9)
C6 P2 C10 C12 84.40(10)
Mo1 P2 C10 C12 -67.11(10)
O2 P2 C10 C11 -55.98(9)
C6 P2 C10 C11 -156.67(8)
Mo1 P2 C10 C11 51.82(9)
O1 P1 C14 C15 -86.69(9)
C18 P1 C14 C15 173.09(9)
Mo1 P1 C14 C15 23.56(11)
O1 P1 C14 C16 156.31(9)
C18 P1 C14 C16 56.09(10)
Mo1 P1 C14 C16 -93.44(10)
O1 P1 C14 C17 32.51(10)
C18 P1 C14 C17 -67.72(11)
Mo1 P1 C14 C17 142.76(8)
O1 P1 C18 C21 -61.45(10)
C14 P1 C18 C21 39.27(11)
Mo1 P1 C18 C21 -168.74(8)
O1 P1 C18 C20 174.65(9)
C14 P1 C18 C20 -84.63(10)
Mo1 P1 C18 C20 67.36(10)
O1 P1 C18 C19 55.74(9)
C14 P1 C18 C19 156.45(8)
Mo1 P1 C18 C19 -51.55(9)
